data_4079014
loop_
_publ_author_name
'Li, Wenyi'
'Zhang, Zhongjian'
'Yao, Yingming'
'Zhang, Yong'
'Shen, Qi'

_publ_section_title
;
 Control of Conformations of Piperazidine-Bridged Bis(phenolato) Groups:
 Syntheses and Structures of Bimetallic and Monometallic Lanthanide Amides
 and Their Application in the Polymerization of Lactides
;
_journal_issue 9
_journal_name_full Organometallics
_journal_page_first 3499
_journal_paper_doi 10.1021/om201164t
_journal_volume 31
_journal_year 2012
_chemical_formula_moiety 'C66 H140 Cl2 Er2 Li2 N6 O4 Si8, 2(C7 H8)'
_chemical_formula_sum 'C80 H156 Cl2 Er2 Li2 N6 O4 Si8'
_chemical_formula_weight 1910.13
_chemical_name_systematic
; 
 ? 
;
_space_group_IT_number 14
_symmetry_cell_setting monoclinic
_symmetry_Int_Tables_number 14
_symmetry_space_group_name_Hall '-P 2yn'
_symmetry_space_group_name_H-M 'P 1 21/n 1'
_atom_sites_solution_hydrogens geom
_atom_sites_solution_primary direct
_atom_sites_solution_secondary difmap
_audit_creation_method SHELXL-97
_cell_angle_alpha 90.00
_cell_angle_beta 99.955(3)
_cell_angle_gamma 90.00
_cell_formula_units_Z 2
_cell_length_a 16.669(3)
_cell_length_b 12.1728(19)
_cell_length_c 25.639(4)
_cell_measurement_reflns_used 14737
_cell_measurement_temperature 223(2)
_cell_measurement_theta_max 27.5
_cell_measurement_theta_min 3.0
_cell_volume 5124.0(15)
_computing_cell_refinement CrystalClear
_computing_data_collection CrystalClear
_computing_data_reduction CrystalStructure
_computing_structure_refinement 'SHELXL-97 (Sheldrick, 1997)'
_computing_structure_solution 'SHELXS-97 (Sheldrick, 1990)'
_diffrn_ambient_temperature 223(2)
_diffrn_detector_area_resol_mean 14.63
_diffrn_measured_fraction_theta_full 0.995
_diffrn_measured_fraction_theta_max 0.995
_diffrn_measurement_device_type 'Rigaku Saturn'
_diffrn_measurement_method \w
_diffrn_radiation_monochromator graphite
_diffrn_radiation_source 'fine-focus sealed tube'
_diffrn_radiation_type MoK\a
_diffrn_radiation_wavelength 0.71075
_diffrn_reflns_av_R_equivalents 0.0488
_diffrn_reflns_av_sigmaI/netI 0.0631
_diffrn_reflns_limit_h_max 20
_diffrn_reflns_limit_h_min -18
_diffrn_reflns_limit_k_max 10
_diffrn_reflns_limit_k_min -14
_diffrn_reflns_limit_l_max 28
_diffrn_reflns_limit_l_min -31
_diffrn_reflns_number 28408
_diffrn_reflns_theta_full 25.50
_diffrn_reflns_theta_max 25.50
_diffrn_reflns_theta_min 3.03
_exptl_absorpt_coefficient_mu 1.815
_exptl_absorpt_correction_T_max 0.762
_exptl_absorpt_correction_T_min 0.451
_exptl_absorpt_correction_type multi-scan
_exptl_absorpt_process_details 'Jacobson, R. (1998) Private communication'
_exptl_crystal_colour pink
_exptl_crystal_density_diffrn 1.238
_exptl_crystal_density_method 'not measured'
_exptl_crystal_description block
_exptl_crystal_F_000 1996
_exptl_crystal_size_max 0.40
_exptl_crystal_size_mid 0.30
_exptl_crystal_size_min 0.15
_refine_diff_density_max 0.821
_refine_diff_density_min -0.730
_refine_diff_density_rms 0.088
_refine_ls_extinction_method none
_refine_ls_goodness_of_fit_ref 1.095
_refine_ls_hydrogen_treatment constr
_refine_ls_matrix_type full
_refine_ls_number_parameters 468
_refine_ls_number_reflns 9475
_refine_ls_number_restraints 15
_refine_ls_restrained_S_all 1.100
_refine_ls_R_factor_all 0.0695
_refine_ls_R_factor_gt 0.0589
_refine_ls_shift/su_max 0.001
_refine_ls_shift/su_mean 0.000
_refine_ls_structure_factor_coef Fsqd
_refine_ls_weighting_details 'calc w=1/[\s^2^(Fo^2^)+(0.0531P)^2^+9.6763P] where P=(Fo^2^+2Fc^2^)/3'
_refine_ls_weighting_scheme calc
_refine_ls_wR_factor_gt 0.1308
_refine_ls_wR_factor_ref 0.1368
_reflns_number_gt 8403
_reflns_number_total 9475
_reflns_threshold_expression >2sigma(I)
_cod_data_source_file om201164t_si_001.cif
_cod_data_source_block complex2
_cod_original_cell_volume 5124.0(14)
_cod_original_sg_symbol_H-M 'P 21/n'
_cod_database_code 4079014

loop_
_symmetry_equiv_pos_as_xyz
'x, y, z'
'-x+1/2, y+1/2, -z+1/2'
'-x, -y, -z'
'x-1/2, -y-1/2, z-1/2'

loop_
_atom_site_label
_atom_site_type_symbol
_atom_site_fract_x
_atom_site_fract_y
_atom_site_fract_z
_atom_site_U_iso_or_equiv
_atom_site_adp_type
_atom_site_occupancy
_atom_site_symmetry_multiplicity
_atom_site_calc_flag
_atom_site_refinement_flags
Er1 Er 0.209683(17) 0.18016(2) 0.419512(10) 0.03530(10) Uani 1 1 d .
Cl1 Cl 0.36050(10) 0.24104(14) 0.42695(7) 0.0512(4) Uani 1 1 d .
Si1 Si 0.12463(13) 0.43643(15) 0.39892(8) 0.0515(5) Uani 1 1 d .
Si2 Si 0.01059(13) 0.24830(18) 0.37481(8) 0.0551(5) Uani 1 1 d .
Si3 Si 0.23809(14) 0.07217(17) 0.30866(7) 0.0541(5) Uani 1 1 d .
Si4 Si 0.16990(14) -0.09285(16) 0.37726(9) 0.0598(6) Uani 1 1 d .
O1 O 0.2441(2) 0.1348(3) 0.50029(15) 0.0384(9) Uani 1 1 d .
O2 O 0.4230(3) 0.2555(4) 0.5672(2) 0.0604(13) Uani 1 1 d .
N1 N 0.4150(3) 0.0050(4) 0.50801(18) 0.0360(11) Uani 1 1 d .
N2 N 0.1065(3) 0.2971(4) 0.3993(2) 0.0428(13) Uani 1 1 d .
N3 N 0.2022(3) 0.0374(4) 0.36582(19) 0.0435(12) Uani 1 1 d .
C1 C 0.2534(3) 0.0901(5) 0.5495(2) 0.0339(13) Uani 1 1 d .
C2 C 0.2177(4) 0.1369(5) 0.5908(2) 0.0402(14) Uani 1 1 d .
C3 C 0.2374(4) 0.0869(5) 0.6403(2) 0.0412(15) Uani 1 1 d .
H3 H 0.2147 0.1175 0.6681 0.049 Uiso 1 1 calc R
C4 C 0.2872(4) -0.0030(5) 0.6521(2) 0.0433(15) Uani 1 1 d .
C5 C 0.3179(4) -0.0503(5) 0.6104(2) 0.0405(14) Uani 1 1 d .
H5 H 0.3495 -0.1146 0.6164 0.049 Uiso 1 1 calc R
C6 C 0.3029(4) -0.0043(5) 0.5597(2) 0.0362(13) Uani 1 1 d .
C7 C 0.3410(4) -0.0548(5) 0.5159(2) 0.0400(14) Uani 1 1 d .
H7A H 0.3550 -0.1316 0.5246 0.048 Uiso 1 1 calc R
H7B H 0.3014 -0.0538 0.4828 0.048 Uiso 1 1 calc R
C8 C 0.4389(4) -0.0332(5) 0.4576(2) 0.0409(14) Uani 1 1 d .
H8A H 0.3953 -0.0159 0.4280 0.049 Uiso 1 1 calc R
H8B H 0.4462 -0.1131 0.4589 0.049 Uiso 1 1 calc R
C9 C 0.5166(4) 0.0204(5) 0.4486(2) 0.0400(14) Uani 1 1 d .
H9A H 0.5301 -0.0053 0.4149 0.048 Uiso 1 1 calc R
H9B H 0.5088 0.1002 0.4461 0.048 Uiso 1 1 calc R
C10 C 0.1609(5) 0.2364(6) 0.5818(3) 0.0517(17) Uani 1 1 d .
C11 C 0.1314(6) 0.2725(8) 0.6327(3) 0.084(3) Uani 1 1 d .
H11A H 0.1014 0.2130 0.6456 0.125 Uiso 1 1 calc R
H11B H 0.0962 0.3361 0.6253 0.125 Uiso 1 1 calc R
H11C H 0.1780 0.2914 0.6594 0.125 Uiso 1 1 calc R
C12 C 0.0864(4) 0.2077(7) 0.5409(3) 0.060(2) Uani 1 1 d .
H12A H 0.1030 0.1919 0.5073 0.091 Uiso 1 1 calc R
H12B H 0.0488 0.2692 0.5368 0.091 Uiso 1 1 calc R
H12C H 0.0598 0.1436 0.5527 0.091 Uiso 1 1 calc R
C13 C 0.2064(5) 0.3364(5) 0.5636(3) 0.067(2) Uani 1 1 d .
H13A H 0.2510 0.3568 0.5915 0.100 Uiso 1 1 calc R
H13B H 0.1690 0.3977 0.5561 0.100 Uiso 1 1 calc R
H13C H 0.2276 0.3174 0.5319 0.100 Uiso 1 1 calc R
C14 C 0.3059(5) -0.0517(6) 0.7075(2) 0.0558(19) Uani 1 1 d .
C15 C 0.3911(8) -0.1003(14) 0.7186(4) 0.158(7) Uani 1 1 d .
H15A H 0.4056 -0.1171 0.7560 0.238 Uiso 1 1 calc R
H15B H 0.4296 -0.0477 0.7088 0.238 Uiso 1 1 calc R
H15C H 0.3925 -0.1670 0.6981 0.238 Uiso 1 1 calc R
C16 C 0.2445(9) -0.1368(11) 0.7138(4) 0.170(8) Uani 1 1 d .
H16A H 0.2497 -0.1566 0.7509 0.255 Uiso 1 1 calc R
H16B H 0.2534 -0.2013 0.6933 0.255 Uiso 1 1 calc R
H16C H 0.1903 -0.1081 0.7013 0.255 Uiso 1 1 calc R
C17 C 0.3102(9) 0.0351(9) 0.7492(3) 0.138(6) Uani 1 1 d .
H17A H 0.2555 0.0562 0.7532 0.208 Uiso 1 1 calc R
H17B H 0.3388 0.0987 0.7388 0.208 Uiso 1 1 calc R
H17C H 0.3391 0.0067 0.7826 0.208 Uiso 1 1 calc R
C18 C 0.0763(5) 0.5152(6) 0.4485(3) 0.068(2) Uani 1 1 d .
H18A H 0.0175 0.5076 0.4401 0.102 Uiso 1 1 calc R
H18B H 0.0908 0.5922 0.4474 0.102 Uiso 1 1 calc R
H18C H 0.0955 0.4864 0.4838 0.102 Uiso 1 1 calc R
C19 C 0.0886(6) 0.5005(7) 0.3329(3) 0.083(3) Uani 1 1 d .
H19A H 0.1174 0.4682 0.3069 0.124 Uiso 1 1 calc R
H19B H 0.0990 0.5789 0.3351 0.124 Uiso 1 1 calc R
H19C H 0.0306 0.4877 0.3225 0.124 Uiso 1 1 calc R
C20 C 0.2362(5) 0.4664(6) 0.4157(3) 0.070(2) Uani 1 1 d .
H20A H 0.2579 0.4355 0.4502 0.104 Uiso 1 1 calc R
H20B H 0.2446 0.5453 0.4166 0.104 Uiso 1 1 calc R
H20C H 0.2639 0.4340 0.3892 0.104 Uiso 1 1 calc R
C21 C -0.0738(5) 0.3389(8) 0.3881(4) 0.094(3) Uani 1 1 d .
H21A H -0.0682 0.3517 0.4259 0.141 Uiso 1 1 calc R
H21B H -0.1256 0.3036 0.3754 0.141 Uiso 1 1 calc R
H21C H -0.0713 0.4084 0.3700 0.141 Uiso 1 1 calc R
C22 C -0.0081(6) 0.1133(8) 0.4048(4) 0.087(3) Uani 1 1 d .
H22A H 0.0348 0.0623 0.4002 0.130 Uiso 1 1 calc R
H22B H -0.0602 0.0843 0.3876 0.130 Uiso 1 1 calc R
H22C H -0.0087 0.1229 0.4423 0.130 Uiso 1 1 calc R
C23 C -0.0049(5) 0.2258(8) 0.3015(3) 0.078(3) Uani 1 1 d .
H23A H 0.0127 0.2906 0.2845 0.117 Uiso 1 1 calc R
H23B H -0.0621 0.2124 0.2882 0.117 Uiso 1 1 calc R
H23C H 0.0268 0.1629 0.2939 0.117 Uiso 1 1 calc R
C24 C 0.2325(5) 0.2264(6) 0.2995(3) 0.062(2) Uani 1 1 d .
H24A H 0.1782 0.2517 0.3021 0.093 Uiso 1 1 calc R
H24B H 0.2446 0.2451 0.2649 0.093 Uiso 1 1 calc R
H24C H 0.2719 0.2613 0.3267 0.093 Uiso 1 1 calc R
C25 C 0.1781(6) 0.0142(7) 0.2463(3) 0.083(3) Uani 1 1 d .
H25A H 0.1843 -0.0650 0.2463 0.124 Uiso 1 1 calc R
H25B H 0.1978 0.0450 0.2160 0.124 Uiso 1 1 calc R
H25C H 0.1210 0.0326 0.2442 0.124 Uiso 1 1 calc R
C26 C 0.3476(5) 0.0326(8) 0.3106(3) 0.082(3) Uani 1 1 d .
H26A H 0.3813 0.0683 0.3404 0.122 Uiso 1 1 calc R
H26B H 0.3647 0.0557 0.2780 0.122 Uiso 1 1 calc R
H26C H 0.3532 -0.0464 0.3143 0.122 Uiso 1 1 calc R
C27 C 0.0769(6) -0.1374(8) 0.3296(4) 0.096(3) Uani 1 1 d .
H27A H 0.0364 -0.0794 0.3259 0.143 Uiso 1 1 calc R
H27B H 0.0545 -0.2033 0.3429 0.143 Uiso 1 1 calc R
H27C H 0.0917 -0.1527 0.2953 0.143 Uiso 1 1 calc R
C28 C 0.2503(6) -0.1988(6) 0.3724(4) 0.088(3) Uani 1 1 d .
H28A H 0.2637 -0.1976 0.3371 0.132 Uiso 1 1 calc R
H28B H 0.2301 -0.2710 0.3796 0.132 Uiso 1 1 calc R
H28C H 0.2987 -0.1825 0.3981 0.132 Uiso 1 1 calc R
C29 C 0.1425(5) -0.1063(7) 0.4453(3) 0.079(3) Uani 1 1 d .
H29A H 0.1693 -0.0488 0.4680 0.118 Uiso 1 1 calc R
H29B H 0.1601 -0.1775 0.4600 0.118 Uiso 1 1 calc R
H29C H 0.0839 -0.0997 0.4427 0.118 Uiso 1 1 calc R
C30 C 0.4328(6) 0.2388(9) 0.6236(3) 0.085(3) Uani 1 1 d .
H30A H 0.4338 0.1602 0.6319 0.102 Uiso 1 1 calc R
H30B H 0.3878 0.2730 0.6378 0.102 Uiso 1 1 calc R
C31 C 0.5093(9) 0.2896(13) 0.6461(5) 0.146(6) Uani 1 1 d .
H31A H 0.5506 0.2332 0.6576 0.175 Uiso 1 1 calc R
H31B H 0.5028 0.3344 0.6769 0.175 Uiso 1 1 calc R
C32 C 0.5343(7) 0.3586(9) 0.6049(5) 0.110(4) Uani 1 1 d .
H32A H 0.5842 0.3302 0.5945 0.132 Uiso 1 1 calc R
H32B H 0.5438 0.4344 0.6173 0.132 Uiso 1 1 calc R
C33 C 0.4643(7) 0.3527(7) 0.5598(4) 0.088(3) Uani 1 1 d .
H33A H 0.4284 0.4164 0.5601 0.105 Uiso 1 1 calc R
H33B H 0.4840 0.3511 0.5259 0.105 Uiso 1 1 calc R
C34 C 0.9377(12) 0.856(2) 0.1236(7) 0.0877(16) Uiso 0.50 1 d PD
C34' C 0.8424(11) 0.8761(17) 0.0936(7) 0.0877(16) Uiso 0.50 1 d PD
C35 C 0.9312(13) 0.8434(19) 0.0699(7) 0.0877(16) Uiso 0.50 1 d PD
C35' C 0.9230(12) 0.846(2) 0.0922(8) 0.0877(16) Uiso 0.50 1 d PD
C36 C 0.8537(11) 0.8629(17) 0.0398(8) 0.0877(16) Uiso 0.50 1 d PD
C36' C 0.9744(13) 0.8645(19) 0.1401(7) 0.0877(16) Uiso 0.50 1 d PD
C37 C 0.7878(12) 0.8903(18) 0.0660(8) 0.0877(16) Uiso 0.50 1 d PD
C37' C 0.9570(12) 0.9051(16) 0.1884(7) 0.0877(16) Uiso 0.50 1 d PD
C38 C 0.8021(13) 0.913(2) 0.1209(8) 0.0877(16) Uiso 0.50 1 d PD
C38' C 0.8764(11) 0.9394(16) 0.1851(7) 0.0877(16) Uiso 0.50 1 d PD
C39 C 0.8787(11) 0.8943(17) 0.1507(8) 0.0877(16) Uiso 0.50 1 d PD
C39' C 0.8204(15) 0.923(2) 0.1372(8) 0.0877(16) Uiso 0.50 1 d PD
C40 C 1.0138(12) 0.8357(16) 0.1669(8) 0.0877(16) Uiso 0.50 1 d PD
C40' C 0.7833(13) 0.8628(18) 0.0420(7) 0.0877(16) Uiso 0.50 1 d PD
Li1 Li 0.3709(7) 0.1649(9) 0.5116(4) 0.045(3) Uani 1 1 d .

loop_
_atom_site_aniso_label
_atom_site_aniso_U_11
_atom_site_aniso_U_22
_atom_site_aniso_U_33
_atom_site_aniso_U_23
_atom_site_aniso_U_13
_atom_site_aniso_U_12
Er1 0.03168(17) 0.03978(16) 0.03342(16) 0.00199(12) 0.00277(11) 0.00636(12)
Cl1 0.0375(9) 0.0569(10) 0.0592(10) 0.0148(8) 0.0085(8) 0.0006(7)
Si1 0.0588(13) 0.0434(10) 0.0514(11) 0.0076(9) 0.0070(10) 0.0171(9)
Si2 0.0378(11) 0.0684(13) 0.0551(12) -0.0031(10) -0.0034(9) 0.0108(10)
Si3 0.0677(15) 0.0565(12) 0.0374(10) -0.0036(9) 0.0074(9) 0.0143(10)
Si4 0.0569(14) 0.0415(10) 0.0734(14) 0.0010(10) -0.0101(11) -0.0060(9)
O1 0.036(2) 0.046(2) 0.035(2) 0.0046(18) 0.0085(18) 0.0040(19)
O2 0.060(3) 0.056(3) 0.061(3) -0.012(3) -0.002(3) -0.004(3)
N1 0.032(3) 0.044(3) 0.031(2) -0.003(2) 0.004(2) 0.006(2)
N2 0.037(3) 0.050(3) 0.040(3) 0.001(2) 0.000(2) 0.009(2)
N3 0.046(3) 0.041(3) 0.042(3) 0.001(2) 0.002(2) 0.005(2)
C1 0.027(3) 0.044(3) 0.031(3) 0.000(3) 0.005(2) 0.001(3)
C2 0.038(4) 0.045(3) 0.039(3) -0.003(3) 0.010(3) 0.003(3)
C3 0.045(4) 0.051(4) 0.029(3) -0.005(3) 0.009(3) 0.000(3)
C4 0.044(4) 0.048(4) 0.036(3) 0.005(3) 0.003(3) -0.004(3)
C5 0.039(4) 0.038(3) 0.043(3) 0.005(3) 0.004(3) -0.003(3)
C6 0.032(3) 0.041(3) 0.036(3) -0.001(3) 0.005(3) 0.003(3)
C7 0.036(4) 0.043(3) 0.041(3) 0.000(3) 0.006(3) 0.006(3)
C8 0.035(3) 0.054(4) 0.032(3) -0.007(3) 0.002(3) 0.012(3)
C9 0.037(4) 0.052(4) 0.031(3) -0.002(3) 0.003(3) 0.012(3)
C10 0.055(5) 0.059(4) 0.042(4) -0.005(3) 0.011(3) 0.016(4)
C11 0.096(8) 0.103(7) 0.055(5) -0.015(5) 0.022(5) 0.047(6)
C12 0.039(4) 0.083(5) 0.061(5) 0.003(4) 0.012(4) 0.013(4)
C13 0.079(6) 0.040(4) 0.080(5) -0.006(4) 0.010(5) 0.010(4)
C14 0.069(5) 0.061(4) 0.034(3) 0.005(3) -0.001(3) -0.006(4)
C15 0.124(11) 0.289(19) 0.057(6) 0.060(9) 0.001(6) 0.091(12)
C16 0.210(16) 0.197(13) 0.077(7) 0.078(8) -0.047(8) -0.141(12)
C17 0.253(17) 0.116(9) 0.037(5) 0.004(5) 0.002(7) 0.054(10)
C18 0.068(6) 0.056(5) 0.077(5) -0.009(4) 0.005(4) 0.021(4)
C19 0.121(9) 0.055(5) 0.069(5) 0.019(4) 0.006(5) 0.016(5)
C20 0.060(5) 0.053(4) 0.099(6) -0.002(4) 0.021(5) -0.008(4)
C21 0.043(5) 0.129(9) 0.105(7) -0.027(6) -0.003(5) 0.017(5)
C22 0.070(6) 0.094(7) 0.090(6) 0.001(5) -0.007(5) -0.021(5)
C23 0.052(5) 0.106(7) 0.069(5) -0.013(5) -0.009(4) 0.009(5)
C24 0.080(6) 0.063(5) 0.044(4) 0.014(4) 0.015(4) 0.007(4)
C25 0.117(9) 0.080(6) 0.048(4) -0.009(4) 0.003(5) 0.015(6)
C26 0.080(7) 0.115(7) 0.056(5) 0.012(5) 0.028(5) 0.033(6)
C27 0.090(8) 0.081(6) 0.101(7) -0.008(6) -0.024(6) -0.023(6)
C28 0.092(8) 0.042(4) 0.123(8) -0.002(5) -0.001(6) 0.005(4)
C29 0.052(5) 0.079(6) 0.099(6) 0.039(5) -0.004(5) -0.020(4)
C30 0.092(8) 0.104(7) 0.054(5) -0.025(5) -0.004(5) 0.001(6)
C31 0.125(12) 0.210(16) 0.085(8) -0.008(9) -0.031(8) -0.061(11)
C32 0.069(7) 0.101(8) 0.144(10) -0.034(8) -0.025(7) -0.018(6)
C33 0.108(9) 0.058(5) 0.095(7) -0.012(5) 0.010(6) -0.009(5)
Li1 0.045(7) 0.048(6) 0.041(6) -0.002(5) 0.004(5) 0.009(5)

loop_
_atom_type_symbol
_atom_type_description
_atom_type_scat_dispersion_real
_atom_type_scat_dispersion_imag
_atom_type_scat_source
C C 0.0033 0.0016 'International Tables Vol C Tables 4.2.6.8 and 6.1.1.4'
H H 0.0000 0.0000 'International Tables Vol C Tables 4.2.6.8 and 6.1.1.4'
Cl Cl 0.1484 0.1585 'International Tables Vol C Tables 4.2.6.8 and 6.1.1.4'
Er Er -0.2586 4.9576 'International Tables Vol C Tables 4.2.6.8 and 6.1.1.4'
Li Li -0.0003 0.0001 'International Tables Vol C Tables 4.2.6.8 and 6.1.1.4'
N N 0.0061 0.0033 'International Tables Vol C Tables 4.2.6.8 and 6.1.1.4'
O O 0.0106 0.0060 'International Tables Vol C Tables 4.2.6.8 and 6.1.1.4'
Si Si 0.0817 0.0704 'International Tables Vol C Tables 4.2.6.8 and 6.1.1.4'

loop_
_geom_angle_atom_site_label_1
_geom_angle_atom_site_label_2
_geom_angle_atom_site_label_3
_geom_angle
_geom_angle_site_symmetry_1
_geom_angle_site_symmetry_3
O1 Er1 N3 112.35(17) . .
O1 Er1 N2 117.46(17) . .
N3 Er1 N2 113.62(19) . .
O1 Er1 Cl1 84.70(12) . .
N3 Er1 Cl1 102.73(15) . .
N2 Er1 Cl1 122.30(15) . .
O1 Er1 Si3 133.96(11) . .
N3 Er1 Si3 30.06(14) . .
N2 Er1 Si3 106.25(13) . .
Cl1 Er1 Si3 83.90(6) . .
O1 Er1 Li1 39.6(2) . .
N3 Er1 Li1 110.9(2) . .
N2 Er1 Li1 135.4(2) . .
Cl1 Er1 Li1 45.3(2) . .
Si3 Er1 Li1 112.64(19) . .
Li1 Cl1 Er1 82.6(3) . .
N2 Si1 C19 112.8(3) . .
N2 Si1 C20 111.0(3) . .
C19 Si1 C20 106.2(4) . .
N2 Si1 C18 113.7(3) . .
C19 Si1 C18 107.0(4) . .
C20 Si1 C18 105.6(4) . .
N2 Si2 C22 111.4(3) . .
N2 Si2 C21 114.3(4) . .
C22 Si2 C21 105.1(5) . .
N2 Si2 C23 112.0(3) . .
C22 Si2 C23 106.4(4) . .
C21 Si2 C23 107.0(4) . .
N3 Si3 C25 114.8(4) . .
N3 Si3 C26 113.1(3) . .
C25 Si3 C26 107.4(4) . .
N3 Si3 C24 109.4(3) . .
C25 Si3 C24 105.1(4) . .
C26 Si3 C24 106.5(4) . .
N3 Si3 Er1 39.76(17) . .
C25 Si3 Er1 139.9(3) . .
C26 Si3 Er1 111.7(3) . .
C24 Si3 Er1 72.2(2) . .
N3 Si4 C28 112.0(4) . .
N3 Si4 C27 113.8(4) . .
C28 Si4 C27 106.0(5) . .
N3 Si4 C29 111.8(3) . .
C28 Si4 C29 106.9(4) . .
C27 Si4 C29 105.8(4) . .
C1 O1 Li1 89.5(4) . .
C1 O1 Er1 168.0(4) . .
Li1 O1 Er1 100.6(3) . .
C33 O2 C30 106.4(7) . .
C33 O2 Li1 124.3(6) . .
C30 O2 Li1 129.2(6) . .
C7 N1 C9 110.3(5) . 3_656
C7 N1 C8 108.7(5) . .
C9 N1 C8 107.4(4) 3_656 .
C7 N1 Li1 98.4(5) . .
C9 N1 Li1 113.1(5) 3_656 .
C8 N1 Li1 118.5(5) . .
Si2 N2 Si1 119.4(3) . .
Si2 N2 Er1 119.8(3) . .
Si1 N2 Er1 120.2(3) . .
Si4 N3 Si3 122.4(3) . .
Si4 N3 Er1 127.3(3) . .
Si3 N3 Er1 110.2(3) . .
O1 C1 C6 117.9(5) . .
O1 C1 C2 122.4(5) . .
C6 C1 C2 119.7(5) . .
O1 C1 Li1 57.6(4) . .
C6 C1 Li1 84.1(4) . .
C2 C1 Li1 126.8(5) . .
C3 C2 C1 116.1(6) . .
C3 C2 C10 121.7(5) . .
C1 C2 C10 122.2(5) . .
C4 C3 C2 125.9(6) . .
C4 C3 H3 117.1 . .
C2 C3 H3 117.1 . .
C3 C4 C5 116.7(5) . .
C3 C4 C14 122.3(6) . .
C5 C4 C14 120.9(6) . .
C4 C5 C6 121.3(6) . .
C4 C5 H5 119.4 . .
C6 C5 H5 119.4 . .
C5 C6 C1 120.2(5) . .
C5 C6 C7 119.8(5) . .
C1 C6 C7 120.0(5) . .
C5 C6 Li1 134.2(5) . .
C1 C6 Li1 65.1(4) . .
C7 C6 Li1 73.2(4) . .
N1 C7 C6 111.7(5) . .
N1 C7 H7A 109.3 . .
C6 C7 H7A 109.3 . .
N1 C7 H7B 109.3 . .
C6 C7 H7B 109.3 . .
H7A C7 H7B 107.9 . .
N1 C8 C9 111.4(5) . .
N1 C8 H8A 109.3 . .
C9 C8 H8A 109.3 . .
N1 C8 H8B 109.3 . .
C9 C8 H8B 109.3 . .
H8A C8 H8B 108.0 . .
N1 C9 C8 111.4(5) 3_656 .
N1 C9 H9A 109.3 3_656 .
C8 C9 H9A 109.3 . .
N1 C9 H9B 109.3 3_656 .
C8 C9 H9B 109.3 . .
H9A C9 H9B 108.0 . .
C12 C10 C2 109.5(6) . .
C12 C10 C11 108.0(7) . .
C2 C10 C11 112.2(6) . .
C12 C10 C13 111.0(6) . .
C2 C10 C13 110.2(6) . .
C11 C10 C13 106.0(7) . .
C10 C11 H11A 109.5 . .
C10 C11 H11B 109.5 . .
H11A C11 H11B 109.5 . .
C10 C11 H11C 109.5 . .
H11A C11 H11C 109.5 . .
H11B C11 H11C 109.5 . .
C10 C12 H12A 109.5 . .
C10 C12 H12B 109.5 . .
H12A C12 H12B 109.5 . .
C10 C12 H12C 109.5 . .
H12A C12 H12C 109.5 . .
H12B C12 H12C 109.5 . .
C10 C13 H13A 109.5 . .
C10 C13 H13B 109.5 . .
H13A C13 H13B 109.5 . .
C10 C13 H13C 109.5 . .
H13A C13 H13C 109.5 . .
H13B C13 H13C 109.5 . .
C16 C14 C17 111.4(9) . .
C16 C14 C15 110.4(10) . .
C17 C14 C15 102.3(9) . .
C16 C14 C4 109.8(7) . .
C17 C14 C4 111.6(6) . .
C15 C14 C4 111.2(6) . .
C14 C15 H15A 109.5 . .
C14 C15 H15B 109.5 . .
H15A C15 H15B 109.5 . .
C14 C15 H15C 109.5 . .
H15A C15 H15C 109.5 . .
H15B C15 H15C 109.5 . .
C14 C16 H16A 109.5 . .
C14 C16 H16B 109.5 . .
H16A C16 H16B 109.5 . .
C14 C16 H16C 109.5 . .
H16A C16 H16C 109.5 . .
H16B C16 H16C 109.5 . .
C14 C17 H17A 109.5 . .
C14 C17 H17B 109.5 . .
H17A C17 H17B 109.5 . .
C14 C17 H17C 109.5 . .
H17A C17 H17C 109.5 . .
H17B C17 H17C 109.5 . .
Si1 C18 H18A 109.5 . .
Si1 C18 H18B 109.5 . .
H18A C18 H18B 109.5 . .
Si1 C18 H18C 109.5 . .
H18A C18 H18C 109.5 . .
H18B C18 H18C 109.5 . .
Si1 C19 H19A 109.5 . .
Si1 C19 H19B 109.5 . .
H19A C19 H19B 109.5 . .
Si1 C19 H19C 109.5 . .
H19A C19 H19C 109.5 . .
H19B C19 H19C 109.5 . .
Si1 C20 H20A 109.5 . .
Si1 C20 H20B 109.5 . .
H20A C20 H20B 109.5 . .
Si1 C20 H20C 109.5 . .
H20A C20 H20C 109.5 . .
H20B C20 H20C 109.5 . .
Si2 C21 H21A 109.5 . .
Si2 C21 H21B 109.5 . .
H21A C21 H21B 109.5 . .
Si2 C21 H21C 109.5 . .
H21A C21 H21C 109.5 . .
H21B C21 H21C 109.5 . .
Si2 C22 H22A 109.5 . .
Si2 C22 H22B 109.5 . .
H22A C22 H22B 109.5 . .
Si2 C22 H22C 109.5 . .
H22A C22 H22C 109.5 . .
H22B C22 H22C 109.5 . .
Si2 C23 H23A 109.5 . .
Si2 C23 H23B 109.5 . .
H23A C23 H23B 109.5 . .
Si2 C23 H23C 109.5 . .
H23A C23 H23C 109.5 . .
H23B C23 H23C 109.5 . .
Si3 C24 H24A 109.5 . .
Si3 C24 H24B 109.5 . .
H24A C24 H24B 109.5 . .
Si3 C24 H24C 109.5 . .
H24A C24 H24C 109.5 . .
H24B C24 H24C 109.5 . .
Si3 C25 H25A 109.5 . .
Si3 C25 H25B 109.5 . .
H25A C25 H25B 109.5 . .
Si3 C25 H25C 109.5 . .
H25A C25 H25C 109.5 . .
H25B C25 H25C 109.5 . .
Si3 C26 H26A 109.5 . .
Si3 C26 H26B 109.5 . .
H26A C26 H26B 109.5 . .
Si3 C26 H26C 109.5 . .
H26A C26 H26C 109.5 . .
H26B C26 H26C 109.5 . .
Si4 C27 H27A 109.5 . .
Si4 C27 H27B 109.5 . .
H27A C27 H27B 109.5 . .
Si4 C27 H27C 109.5 . .
H27A C27 H27C 109.5 . .
H27B C27 H27C 109.5 . .
Si4 C28 H28A 109.5 . .
Si4 C28 H28B 109.5 . .
H28A C28 H28B 109.5 . .
Si4 C28 H28C 109.5 . .
H28A C28 H28C 109.5 . .
H28B C28 H28C 109.5 . .
Si4 C29 H29A 109.5 . .
Si4 C29 H29B 109.5 . .
H29A C29 H29B 109.5 . .
Si4 C29 H29C 109.5 . .
H29A C29 H29C 109.5 . .
H29B C29 H29C 109.5 . .
O2 C30 C31 106.2(9) . .
O2 C30 H30A 110.5 . .
C31 C30 H30A 110.5 . .
O2 C30 H30B 110.5 . .
C31 C30 H30B 110.5 . .
H30A C30 H30B 108.7 . .
C30 C31 C32 107.4(9) . .
C30 C31 H31A 110.2 . .
C32 C31 H31A 110.2 . .
C30 C31 H31B 110.2 . .
C32 C31 H31B 110.2 . .
H31A C31 H31B 108.5 . .
C31 C32 C33 104.4(9) . .
C31 C32 H32A 110.9 . .
C33 C32 H32A 110.9 . .
C31 C32 H32B 110.9 . .
C33 C32 H32B 110.9 . .
H32A C32 H32B 108.9 . .
O2 C33 C32 105.8(8) . .
O2 C33 H33A 110.6 . .
C32 C33 H33A 110.6 . .
O2 C33 H33B 110.6 . .
C32 C33 H33B 110.6 . .
H33A C33 H33B 108.7 . .
C35 C34 C39 127.1(19) . .
C35 C34 C40 127.8(17) . .
C39 C34 C40 105.0(15) . .
C39' C34' C35' 121.9(17) . .
C39' C34' C40' 122.4(18) . .
C35' C34' C40' 115.5(17) . .
C34 C35 C36 116.0(19) . .
C36' C35' C34' 112.4(18) . .
C35 C36 C37 119.4(19) . .
C35' C36' C37' 130(2) . .
C38 C37 C36 120(2) . .
C38' C37' C36' 113.3(18) . .
C39 C38 C37 120(2) . .
C37' C38' C39' 119(2) . .
C34 C39 C38 116.5(18) . .
C34' C39' C38' 123(2) . .
O2 Li1 N1 117.3(6) . .
O2 Li1 O1 121.5(6) . .
N1 Li1 O1 100.6(5) . .
O2 Li1 Cl1 114.8(5) . .
N1 Li1 Cl1 107.4(5) . .
O1 Li1 Cl1 91.7(4) . .
O2 Li1 C1 102.0(5) . .
N1 Li1 C1 89.0(4) . .
O1 Li1 C1 32.9(2) . .
Cl1 Li1 C1 124.5(5) . .
O2 Li1 C6 105.7(5) . .
N1 Li1 C6 59.7(3) . .
O1 Li1 C6 56.7(3) . .
Cl1 Li1 C6 138.1(5) . .
C1 Li1 C6 30.8(2) . .
O2 Li1 Er1 136.6(5) . .
N1 Li1 Er1 105.9(4) . .
O1 Li1 Er1 39.8(2) . .
Cl1 Li1 Er1 52.1(2) . .
C1 Li1 Er1 72.5(3) . .
C6 Li1 Er1 90.9(3) . .

loop_
_geom_bond_atom_site_label_1
_geom_bond_atom_site_label_2
_geom_bond_distance
_geom_bond_site_symmetry_2
Er1 O1 2.124(4) .
Er1 N3 2.208(5) .
Er1 N2 2.223(5) .
Er1 Cl1 2.5961(18) .
Er1 Si3 3.2398(19) .
Er1 Li1 3.262(11) .
Cl1 Li1 2.339(11) .
Si1 N2 1.723(5) .
Si1 C19 1.866(8) .
Si1 C20 1.870(8) .
Si1 C18 1.882(7) .
Si2 N2 1.720(6) .
Si2 C22 1.864(9) .
Si2 C21 1.864(9) .
Si2 C23 1.872(8) .
Si3 N3 1.729(5) .
Si3 C25 1.872(8) .
Si3 C26 1.880(8) .
Si3 C24 1.892(8) .
Si4 N3 1.715(5) .
Si4 C28 1.880(9) .
Si4 C27 1.881(9) .
Si4 C29 1.885(8) .
O1 C1 1.359(6) .
O1 Li1 2.115(13) .
O2 C33 1.399(10) .
O2 C30 1.441(9) .
O2 Li1 1.891(12) .
N1 C7 1.475(7) .
N1 C9 1.482(7) 3_656
N1 C8 1.491(7) .
N1 Li1 2.088(11) .
C1 C6 1.412(8) .
C1 C2 1.420(8) .
C1 Li1 2.504(13) .
C2 C3 1.394(8) .
C2 C10 1.530(9) .
C3 C4 1.376(9) .
C3 H3 0.9400 .
C4 C5 1.388(8) .
C4 C14 1.521(8) .
C5 C6 1.397(8) .
C5 H5 0.9400 .
C6 C7 1.515(8) .
C6 Li1 2.745(13) .
C7 H7A 0.9800 .
C7 H7B 0.9800 .
C8 C9 1.504(8) .
C8 H8A 0.9800 .
C8 H8B 0.9800 .
C9 N1 1.482(7) 3_656
C9 H9A 0.9800 .
C9 H9B 0.9800 .
C10 C12 1.521(10) .
C10 C11 1.538(9) .
C10 C13 1.548(10) .
C11 H11A 0.9700 .
C11 H11B 0.9700 .
C11 H11C 0.9700 .
C12 H12A 0.9700 .
C12 H12B 0.9700 .
C12 H12C 0.9700 .
C13 H13A 0.9700 .
C13 H13B 0.9700 .
C13 H13C 0.9700 .
C14 C16 1.484(12) .
C14 C17 1.496(11) .
C14 C15 1.519(13) .
C15 H15A 0.9700 .
C15 H15B 0.9700 .
C15 H15C 0.9700 .
C16 H16A 0.9700 .
C16 H16B 0.9700 .
C16 H16C 0.9700 .
C17 H17A 0.9700 .
C17 H17B 0.9700 .
C17 H17C 0.9700 .
C18 H18A 0.9700 .
C18 H18B 0.9700 .
C18 H18C 0.9700 .
C19 H19A 0.9700 .
C19 H19B 0.9700 .
C19 H19C 0.9700 .
C20 H20A 0.9700 .
C20 H20B 0.9700 .
C20 H20C 0.9700 .
C21 H21A 0.9700 .
C21 H21B 0.9700 .
C21 H21C 0.9700 .
C22 H22A 0.9700 .
C22 H22B 0.9700 .
C22 H22C 0.9700 .
C23 H23A 0.9700 .
C23 H23B 0.9700 .
C23 H23C 0.9700 .
C24 H24A 0.9700 .
C24 H24B 0.9700 .
C24 H24C 0.9700 .
C25 H25A 0.9700 .
C25 H25B 0.9700 .
C25 H25C 0.9700 .
C26 H26A 0.9700 .
C26 H26B 0.9700 .
C26 H26C 0.9700 .
C27 H27A 0.9700 .
C27 H27B 0.9700 .
C27 H27C 0.9700 .
C28 H28A 0.9700 .
C28 H28B 0.9700 .
C28 H28C 0.9700 .
C29 H29A 0.9700 .
C29 H29B 0.9700 .
C29 H29C 0.9700 .
C30 C31 1.445(14) .
C30 H30A 0.9800 .
C30 H30B 0.9800 .
C31 C32 1.464(15) .
C31 H31A 0.9800 .
C31 H31B 0.9800 .
C32 C33 1.497(13) .
C32 H32A 0.9800 .
C32 H32B 0.9800 .
C33 H33A 0.9800 .
C33 H33B 0.9800 .
C34 C35 1.371(16) .
C34 C39 1.382(16) .
C34 C40 1.553(16) .
C34' C39' 1.36(3) .
C34' C35' 1.400(16) .
C34' C40' 1.515(16) .
C35 C36 1.407(16) .
C35' C36' 1.390(16) .
C36 C37 1.424(16) .
C36' C37' 1.410(16) .
C37 C38 1.413(17) .
C37' C38' 1.396(16) .
C38 C39 1.390(17) .
C38' C39' 1.423(16) .
